data_7153345
loop_
_publ_author_name
'Liu, Yu'
'Oliveira, Bruno L.'
'Correia, Jo\~ao D G'
'Santos, Isabel C.'
'Santos, Isabel'
'Spingler, Bernhard'
'Alberto, Roger'

_publ_section_title
;
 Syntheses of bifunctional 2,3-diamino propionic acid-based chelators as
 small and strong tripod ligands for the labelling of biomolecules with
 (99m)Tc.
;
_journal_issue 12
_journal_name_full 'Organic &amp; biomolecular chemistry'
_journal_page_first 2829
_journal_page_last 2839
_journal_paper_doi 10.1039/c002796k
_journal_volume 8
_journal_year 2010
_chemical_formula_moiety 'C13 H23 N3 O4, H2 O'
_chemical_formula_sum 'C13 H25 N3 O5'
_chemical_formula_weight 303.36
_chemical_name_systematic
;
?
;
_space_group_IT_number 29
_symmetry_cell_setting orthorhombic
_symmetry_space_group_name_Hall 'P 2c -2ac'
_symmetry_space_group_name_H-M 'P c a 21'
_atom_sites_solution_hydrogens geom
_atom_sites_solution_primary direct
_atom_sites_solution_secondary difmap
_audit_creation_method SHELXL-97
_cell_angle_alpha 90.00
_cell_angle_beta 90.00
_cell_angle_gamma 90.00
_cell_formula_units_Z 4
_cell_length_a 10.1904(8)
_cell_length_b 17.6150(12)
_cell_length_c 9.4373(5)
_cell_measurement_reflns_used 810
_cell_measurement_temperature 150(2)
_cell_measurement_theta_max 21.35
_cell_measurement_theta_min 3.16
_cell_volume 1694.0(2)
_computing_cell_refinement 'Bruker SMART, (Bruker, 2004)'
_computing_data_collection 'Bruker SMART, (Bruker, 2004)'
_computing_data_reduction 'Bruker SAINT, (Bruker, 2004)'
_computing_molecular_graphics ORTEP3(Farrugia,1997)
_computing_publication_material 'WinGX (Farrugia, 1999)'
_computing_structure_refinement 'SHELXL-97 (Sheldrick, 1997)'
_computing_structure_solution 'SIR97 (Altomare, 1999)'
_diffrn_ambient_temperature 150(2)
_diffrn_measured_fraction_theta_full 0.961
_diffrn_measured_fraction_theta_max 0.961
_diffrn_measurement_device_type 'Bruker-AXS APEX- CCD area-detector'
_diffrn_measurement_method '\f and \w'
_diffrn_radiation_monochromator graphite
_diffrn_radiation_source 'fine-focus sealed tube'
_diffrn_radiation_type MoK\a
_diffrn_radiation_wavelength 0.71073
_diffrn_reflns_av_R_equivalents 0.0545
_diffrn_reflns_av_sigmaI/netI 0.0862
_diffrn_reflns_limit_h_max 8
_diffrn_reflns_limit_h_min -12
_diffrn_reflns_limit_k_max 19
_diffrn_reflns_limit_k_min -15
_diffrn_reflns_limit_l_max 11
_diffrn_reflns_limit_l_min -11
_diffrn_reflns_number 4537
_diffrn_reflns_theta_full 25.02
_diffrn_reflns_theta_max 25.02
_diffrn_reflns_theta_min 3.16
_exptl_absorpt_coefficient_mu 0.091
_exptl_absorpt_correction_T_max 0.9945
_exptl_absorpt_correction_T_min 0.9775
_exptl_absorpt_correction_type multi-scan
_exptl_absorpt_process_details '(SADABS; Sheldrick, 2004)'
_exptl_crystal_colour colourless
_exptl_crystal_density_diffrn 1.189
_exptl_crystal_density_method 'not measured'
_exptl_crystal_description prism
_exptl_crystal_F_000 656
_exptl_crystal_size_max 0.25
_exptl_crystal_size_mid 0.10
_exptl_crystal_size_min 0.06
_refine_diff_density_max 0.206
_refine_diff_density_min -0.208
_refine_diff_density_rms 0.043
_refine_ls_abs_structure_details 'Flack H D (1983), Acta Cryst. A39, 876-881'
_refine_ls_abs_structure_Flack 0.2(9)
_refine_ls_extinction_method none
_refine_ls_goodness_of_fit_ref 0.985
_refine_ls_hydrogen_treatment constr
_refine_ls_matrix_type full
_refine_ls_number_parameters 215
_refine_ls_number_reflns 2321
_refine_ls_number_restraints 1
_refine_ls_restrained_S_all 0.985
_refine_ls_R_factor_all 0.0870
_refine_ls_R_factor_gt 0.0552
_refine_ls_shift/su_max 0.002
_refine_ls_shift/su_mean 0.000
_refine_ls_structure_factor_coef Fsqd
_refine_ls_weighting_details 'calc w=1/[\s^2^(Fo^2^)+(0.0351P)^2^+0.0000P] where P=(Fo^2^+2Fc^2^)/3'
_refine_ls_weighting_scheme calc
_refine_ls_wR_factor_gt 0.0931
_refine_ls_wR_factor_ref 0.1011
_reflns_number_gt 1647
_reflns_number_total 2321
_reflns_threshold_expression >2sigma(I)
_cod_data_source_file c002796k.txt
_cod_data_source_block bl46
_cod_depositor_comments
;
The following automatic conversions were performed:

'_symmetry_cell_setting' value 'Orthorhombic' changed to
'orthorhombic' according to
/home/saulius/struct/CIF-dictionaries/cif_core.dic dictionary named
'cif_core.dic' version 2.4.2 from 2011-04-26.

Automatic conversion script
Id: cif_fix_values 1891 2012-01-12 08:04:46Z andrius 
;
_cod_original_sg_symbol_H-M 'Pca2(1) '
_cod_database_code 7153345

loop_
_symmetry_equiv_pos_as_xyz
'x, y, z'
'-x, -y, z+1/2'
'-x+1/2, y, z+1/2'
'x+1/2, -y, z'

loop_
_atom_site_label
_atom_site_type_symbol
_atom_site_fract_x
_atom_site_fract_y
_atom_site_fract_z
_atom_site_U_iso_or_equiv
_atom_site_adp_type
_atom_site_occupancy
_atom_site_symmetry_multiplicity
_atom_site_calc_flag
_atom_site_refinement_flags
_atom_site_disorder_assembly
_atom_site_disorder_group
O1 O 0.5822(3) 0.34268(17) 0.8414(3) 0.0522(9) Uani 1 1 d . A .
O2 O 0.4936(3) 0.3811(2) 0.6315(3) 0.0659(11) Uani 1 1 d . . .
O3 O 0.7074(2) 0.15686(14) 0.2663(2) 0.0247(6) Uani 1 1 d . . .
O4 O 0.5174(2) 0.03007(15) 0.4118(3) 0.0356(7) Uani 1 1 d . . .
N1 N 0.6231(3) 0.27632(19) 0.6487(3) 0.0314(9) Uani 1 1 d . . .
H1 H 0.6723 0.2543 0.7105 0.038 Uiso 1 1 d R . .
N2 N 0.4998(3) 0.18446(19) 0.2024(3) 0.0245(8) Uani 1 1 d . . .
H2 H 0.5173 0.1705 0.1169 0.029 Uiso 1 1 d R . .
N3 N 0.6184(3) 0.12375(18) 0.5366(3) 0.0201(7) Uani 1 1 d . . .
H3 H 0.6785 0.1282 0.6134 0.024 Uiso 1 1 d R . .
C1 C 0.4123(3) 0.1921(3) 0.4861(4) 0.0317(10) Uani 1 1 d . . .
H1A H 0.3733 0.1406 0.4887 0.038 Uiso 1 1 calc R . .
H1B H 0.3985 0.2159 0.5800 0.038 Uiso 1 1 calc R . .
C2 C 0.3434(4) 0.2392(3) 0.3729(4) 0.0388(12) Uani 1 1 d . . .
H2B H 0.2486 0.2429 0.3949 0.047 Uiso 1 1 calc R . .
H2A H 0.3803 0.2912 0.3715 0.047 Uiso 1 1 calc R . .
C3 C 0.3620(3) 0.2025(3) 0.2310(4) 0.0350(11) Uani 1 1 d . . .
H3B H 0.3096 0.1552 0.2270 0.042 Uiso 1 1 calc R . .
H3A H 0.3290 0.2371 0.1563 0.042 Uiso 1 1 calc R . .
C4 C 0.5914(3) 0.1736(2) 0.2987(3) 0.0188(9) Uani 1 1 d . . .
C5 C 0.5594(3) 0.1857(2) 0.4572(3) 0.0197(9) Uani 1 1 d . . .
C6 C 0.5933(3) 0.0503(2) 0.5075(4) 0.0274(10) Uani 1 1 d . . .
C7 C 0.6651(4) -0.0070(2) 0.5974(4) 0.0357(11) Uani 1 1 d . . .
H7A H 0.6045 -0.0287 0.6671 0.054 Uiso 1 1 calc R . .
H7C H 0.7379 0.0180 0.6467 0.054 Uiso 1 1 calc R . .
H7B H 0.6996 -0.0475 0.5368 0.054 Uiso 1 1 calc R . .
C8 C 0.6323(3) 0.2596(2) 0.4990(3) 0.0261(9) Uani 1 1 d . . .
H8B H 0.7260 0.2547 0.4726 0.031 Uiso 1 1 calc R . .
H8A H 0.5950 0.3025 0.4446 0.031 Uiso 1 1 calc R . .
C9 C 0.5587(4) 0.3384(3) 0.7007(4) 0.0400(11) Uani 1 1 d . . .
C10 C 0.5398(5) 0.4087(3) 0.9255(5) 0.0526(14) Uani 1 1 d . . .
C11 C 0.394(2) 0.4249(19) 0.909(3) 0.075(7) Uani 0.52(4) 1 d P A 1
H11A H 0.3716 0.4267 0.8085 0.113 Uiso 0.52(4) 1 calc PR A 1
H11B H 0.3734 0.4738 0.9534 0.113 Uiso 0.52(4) 1 calc PR A 1
H11C H 0.3436 0.3847 0.9557 0.113 Uiso 0.52(4) 1 calc PR A 1
C12 C 0.618(3) 0.4045(17) 1.065(4) 0.054(5) Uani 0.52(4) 1 d P A 1
H12A H 0.6129 0.3530 1.1041 0.080 Uiso 0.52(4) 1 calc PR A 1
H12B H 0.5814 0.4406 1.1338 0.080 Uiso 0.52(4) 1 calc PR A 1
H12C H 0.7103 0.4174 1.0470 0.080 Uiso 0.52(4) 1 calc PR A 1
C11A C 0.396(2) 0.396(2) 0.959(3) 0.068(7) Uani 0.48(4) 1 d P A 2
H11D H 0.3429 0.4116 0.8777 0.102 Uiso 0.48(4) 1 calc PR A 2
H11E H 0.3719 0.4257 1.0422 0.102 Uiso 0.48(4) 1 calc PR A 2
H11F H 0.3816 0.3418 0.9779 0.102 Uiso 0.48(4) 1 calc PR A 2
C12A C 0.572(5) 0.382(2) 1.069(4) 0.088(11) Uani 0.48(4) 1 d P A 2
H12D H 0.5236 0.3353 1.0888 0.132 Uiso 0.48(4) 1 calc PR A 2
H12E H 0.5483 0.4211 1.1379 0.132 Uiso 0.48(4) 1 calc PR A 2
H12F H 0.6667 0.3720 1.0747 0.132 Uiso 0.48(4) 1 calc PR A 2
C13 C 0.5967(6) 0.4803(3) 0.8624(7) 0.097(2) Uani 1 1 d . A .
H13A H 0.6904 0.4729 0.8437 0.145 Uiso 1 1 calc R . .
H13B H 0.5851 0.5225 0.9290 0.145 Uiso 1 1 calc R . .
H13C H 0.5514 0.4921 0.7734 0.145 Uiso 1 1 calc R . .
O1W O 0.4475(2) -0.12578(15) 0.4240(3) 0.0355(7) Uani 1 1 d . . .
H2W H 0.3620 -0.1251 0.3756 0.043 Uiso 1 1 d R . .
H1W H 0.4866 -0.0749 0.4080 0.043 Uiso 1 1 d R . .

loop_
_atom_site_aniso_label
_atom_site_aniso_U_11
_atom_site_aniso_U_22
_atom_site_aniso_U_33
_atom_site_aniso_U_23
_atom_site_aniso_U_13
_atom_site_aniso_U_12
O1 0.095(2) 0.034(2) 0.0275(15) -0.0112(16) -0.0122(16) 0.0305(18)
O2 0.098(2) 0.055(2) 0.0449(18) -0.0098(19) -0.0278(19) 0.048(2)
O3 0.0190(13) 0.0362(16) 0.0189(11) 0.0015(13) 0.0064(11) -0.0007(11)
O4 0.0405(15) 0.0367(18) 0.0295(13) -0.0003(14) -0.0128(14) -0.0093(14)
N1 0.0440(19) 0.027(2) 0.0227(16) -0.0020(17) -0.0124(15) 0.0148(18)
N2 0.0256(16) 0.033(2) 0.0153(14) -0.0026(16) -0.0059(14) 0.0043(16)
N3 0.0212(15) 0.025(2) 0.0141(14) -0.0011(15) -0.0050(12) -0.0012(16)
C1 0.0221(19) 0.046(3) 0.027(2) -0.004(2) 0.0001(17) 0.0045(19)
C2 0.028(2) 0.054(3) 0.035(2) -0.008(2) -0.0043(19) 0.009(2)
C3 0.021(2) 0.051(3) 0.034(2) -0.003(2) -0.0052(19) 0.007(2)
C4 0.022(2) 0.016(2) 0.0191(19) 0.0027(17) 0.0038(16) -0.0063(17)
C5 0.0179(17) 0.026(2) 0.0151(17) -0.0006(17) -0.0030(15) 0.0009(18)
C6 0.026(2) 0.038(3) 0.0180(18) 0.0021(19) 0.0029(18) -0.002(2)
C7 0.044(2) 0.030(3) 0.033(2) 0.004(2) -0.0032(19) -0.002(2)
C8 0.032(2) 0.025(3) 0.0212(18) -0.002(2) -0.0057(17) 0.0026(18)
C9 0.055(3) 0.033(3) 0.031(2) -0.008(2) -0.012(2) 0.012(2)
C10 0.080(3) 0.041(3) 0.037(3) -0.022(3) -0.008(3) 0.026(3)
C11 0.090(11) 0.088(17) 0.048(11) -0.010(10) 0.011(9) 0.020(11)
C12 0.082(11) 0.038(14) 0.041(8) -0.025(10) -0.026(8) 0.019(9)
C11A 0.041(8) 0.12(2) 0.048(12) -0.014(12) 0.001(9) -0.002(11)
C12A 0.17(4) 0.042(17) 0.051(9) -0.027(12) -0.01(2) 0.027(15)
C13 0.157(6) 0.059(4) 0.075(4) -0.020(4) -0.004(4) -0.013(4)
O1W 0.0382(13) 0.0414(19) 0.0269(14) 0.0073(15) -0.0076(13) -0.0109(13)

loop_
_atom_type_symbol
_atom_type_description
_atom_type_scat_dispersion_real
_atom_type_scat_dispersion_imag
_atom_type_scat_source
C C 0.0033 0.0016 'International Tables Vol C Tables 4.2.6.8 and 6.1.1.4'
H H 0.0000 0.0000 'International Tables Vol C Tables 4.2.6.8 and 6.1.1.4'
N N 0.0061 0.0033 'International Tables Vol C Tables 4.2.6.8 and 6.1.1.4'
O O 0.0106 0.0060 'International Tables Vol C Tables 4.2.6.8 and 6.1.1.4'

loop_
_geom_angle_atom_site_label_1
_geom_angle_atom_site_label_2
_geom_angle_atom_site_label_3
_geom_angle
C9 O1 C10 121.4(4)
C9 N1 C8 123.0(3)
C4 N2 C3 125.7(3)
C6 N3 C5 122.5(3)
C2 C1 C5 111.5(3)
C3 C2 C1 109.5(3)
N2 C3 C2 112.3(3)
O3 C4 N2 122.2(3)
O3 C4 C5 117.8(3)
N2 C4 C5 120.0(3)
N3 C5 C1 111.7(3)
N3 C5 C4 108.0(3)
C1 C5 C4 112.9(3)
N3 C5 C8 107.5(3)
C1 C5 C8 111.3(3)
C4 C5 C8 105.1(3)
O4 C6 N3 122.8(4)
O4 C6 C7 121.3(4)
N3 C6 C7 115.8(3)
N1 C8 C5 112.9(3)
O2 C9 O1 126.8(4)
O2 C9 N1 125.0(4)
O1 C9 N1 108.2(4)
C12A C10 O1 100.2(15)
C12A C10 C13 122.9(18)
O1 C10 C13 109.5(4)
C12A C10 C11A 89(3)
O1 C10 C11A 106.1(12)
C13 C10 C11A 125.3(15)
C12A C10 C11 112(3)
O1 C10 C11 112.4(11)
C13 C10 C11 100.3(13)
C11A C10 C11 26.5(11)
C12A C10 C12 23.3(18)
O1 C10 C12 105.7(12)
C13 C10 C12 100.3(11)
C11A C10 C12 108.4(19)
C11 C10 C12 126.9(17)

loop_
_geom_bond_atom_site_label_1
_geom_bond_atom_site_label_2
_geom_bond_distance
O1 C9 1.352(5)
O1 C10 1.473(5)
O2 C9 1.197(5)
O3 C4 1.256(4)
O4 C6 1.241(4)
N1 C9 1.366(5)
N1 C8 1.447(5)
N2 C4 1.317(4)
N2 C3 1.465(4)
N3 C6 1.348(5)
N3 C5 1.453(4)
C1 C2 1.524(5)
C1 C5 1.528(4)
C2 C3 1.500(5)
C4 C5 1.545(4)
C5 C8 1.550(5)
C6 C7 1.507(5)
C10 C12A 1.47(4)
C10 C13 1.511(7)
C10 C11A 1.51(2)
C10 C11 1.52(3)
C10 C12 1.55(3)
